data_2241619
loop_
_publ_author_name
'Williams, Owen M.'
'Cowley, Alan H.'

_publ_section_title
;
 Trinuclear nickel coordination complexes of phenanthrene-9,10-dione
 dioxime
;
_journal_coeditor_code PK2575
_journal_issue 4
_journal_name_full 'Acta Crystallographica Section E'
_journal_page_first 538
_journal_page_last 542
_journal_paper_doi 10.1107/S2056989016004023
_journal_volume 72
_journal_year 2016
_chemical_formula_iupac
;
[Ni3 (C28 H16 B F2 N4 O4)2 (C14 H10 N2 O2)] , 3C H2 Cl2
;
_chemical_formula_moiety 'C70 H42 B2 F4 N10 Ni3 O10, 3(C H2 Cl2)'
_chemical_formula_sum 'C73 H48 B2 Cl6 F4 N10 Ni3 O10'
_chemical_formula_weight 1456.88
_chemical_name_systematic
;Bis(\m~2~-bis{[10-(oxidoimino)-9,10-dihydrophenanthren-9-ylidene]amino}
difluoroborato)(phenanthrene-9,10-dione dioxime)trinickel(II)
dichloromethane trisolvate
;
_space_group_crystal_system monoclinic
_space_group_IT_number 14
_space_group_name_Hall '-P 2ybc'
_space_group_name_H-M_alt 'P 1 21/c 1'
_symmetry_space_group_name_Hall '-P 2ybc'
_symmetry_space_group_name_H-M 'P 1 21/c 1'
_atom_sites_solution_hydrogens geom
_audit_creation_method SHELXL-2013
_cell_angle_alpha 90
_cell_angle_beta 112.411(6)
_cell_angle_gamma 90
_cell_formula_units_Z 4
_cell_length_a 15.6414(8)
_cell_length_b 30.8358(11)
_cell_length_c 14.7380(8)
_cell_measurement_reflns_used 25728
_cell_measurement_temperature 100(2)
_cell_measurement_theta_max 76.473
_cell_measurement_theta_min 3.376
_cell_volume 6571.5(6)
_computing_cell_refinement
;
CrysAlis PRO (Agilent, 2014)
;
_computing_data_collection
;
CrysAlis PRO (Agilent, 2014)
;
_computing_data_reduction
;
CrysAlis PRO (Agilent, 2014)
;
_computing_molecular_graphics
;
Mercury (Macrae <i>et al.</i>,  2006)
;
_computing_publication_material
;
publCIF (Westrip, 2010) and WinGX (Farrugia, 1999)
;
_computing_structure_refinement
;
SHELXL2013 (Sheldrick, 2015)
;
_computing_structure_solution
;
<i>OLEX2</i> (Dolomanov <i>et al.</i>,  2009)
;
_diffrn_ambient_temperature 100(2)
_diffrn_detector_area_resol_mean 5.2940
_diffrn_measured_fraction_theta_full 0.992
_diffrn_measured_fraction_theta_max 0.962
_diffrn_measurement_device_type 'Agilent SuperNova Dual Source diffractometer with an Atlas detector'
_diffrn_measurement_method '\w scans'
_diffrn_radiation_type CuK\a
_diffrn_radiation_wavelength 1.54184
_diffrn_reflns_av_R_equivalents 0.0595
_diffrn_reflns_limit_h_max 19
_diffrn_reflns_limit_h_min -19
_diffrn_reflns_limit_k_max 38
_diffrn_reflns_limit_k_min -26
_diffrn_reflns_limit_l_max 18
_diffrn_reflns_limit_l_min -18
_diffrn_reflns_number 25337
_diffrn_reflns_theta_full 67.684
_diffrn_reflns_theta_max 74.998
_diffrn_reflns_theta_min 3.376
_exptl_absorpt_coefficient_mu 1.671
_exptl_absorpt_correction_T_max 1.00000
_exptl_absorpt_correction_T_min 0.30248
_exptl_absorpt_correction_type multi-scan
_exptl_absorpt_process_details
;
(CrysAlis PRO; Agilent, 2014)
;
_exptl_crystal_colour Red
_exptl_crystal_density_diffrn 1.473
_exptl_crystal_description Block
_exptl_crystal_F_000 2968
_exptl_crystal_size_max 0.289
_exptl_crystal_size_mid 0.070
_exptl_crystal_size_min 0.041
_refine_diff_density_max 1.162
_refine_diff_density_min -0.825
_refine_ls_extinction_method none
_refine_ls_goodness_of_fit_ref 1.030
_refine_ls_hydrogen_treatment mixed
_refine_ls_matrix_type full
_refine_ls_number_parameters 896
_refine_ls_number_reflns 13041
_refine_ls_number_restraints 0
_refine_ls_restrained_S_all 1.030
_refine_ls_R_factor_all 0.1112
_refine_ls_R_factor_gt 0.0771
_refine_ls_shift/su_max 0.006
_refine_ls_shift/su_mean 0.000
_refine_ls_structure_factor_coef Fsqd
_refine_ls_weighting_details 'w=1/[\s^2^(Fo^2^)+(0.1080P)^2^+8.2009P] where P=(Fo^2^+2Fc^2^)/3'
_refine_ls_weighting_scheme calc
_refine_ls_wR_factor_gt 0.1914
_refine_ls_wR_factor_ref 0.2264
_reflns_number_gt 8782
_reflns_number_total 13041
_reflns_threshold_expression 'I > 2\s(I)'
_cod_data_source_file pk2575sup1.cif
_cod_data_source_block 2
_cod_database_code 2241619
_shelx_space_group_comment
;
The symmetry employed for this shelxl refinement is uniquely defined
by the following loop, which should always be used as a source of
symmetry information in preference to the above space-group names.
They are only intended as comments.
;
_shelxl_version_number .2013

loop_
_space_group_symop_operation_xyz
'x, y, z'
'-x, y+1/2, -z+1/2'
'-x, -y, -z'
'x, -y-1/2, z-1/2'

loop_
_atom_site_type_symbol
_atom_site_label
_atom_site_fract_x
_atom_site_fract_y
_atom_site_fract_z
_atom_site_U_iso_or_equiv
_atom_site_adp_type
_atom_site_calc_flag
_atom_site_occupancy
C C1 0.3411(3) 0.33690(15) 0.7321(4) 0.0323(10) Uani d 1
C C2 0.4326(3) 0.33998(16) 0.7254(4) 0.0336(11) Uani d 1
C C3 0.4765(4) 0.29952(16) 0.7127(4) 0.0347(11) Uani d 1
C C4 0.5720(4) 0.29722(18) 0.7393(4) 0.0423(12) Uani d 1
H H4 0.6093 0.3220 0.7661 0.051 Uiso calc 1
C C5 0.6130(4) 0.25876(18) 0.7267(5) 0.0499(14) Uani d 1
H H5 0.6781 0.2571 0.7446 0.060 Uiso calc 1
C C6 0.5574(4) 0.22266(18) 0.6875(5) 0.0498(15) Uani d 1
H H6 0.5847 0.1963 0.6785 0.060 Uiso calc 1
C C7 0.4637(4) 0.22483(17) 0.6619(4) 0.0460(14) Uani d 1
H H7 0.4274 0.1997 0.6361 0.055 Uiso calc 1
C C8 0.4198(4) 0.26291(15) 0.6727(4) 0.0362(11) Uani d 1
C C9 0.3201(4) 0.26641(15) 0.6448(4) 0.0357(11) Uani d 1
C C10 0.2594(4) 0.23476(16) 0.5841(4) 0.0394(12) Uani d 1
H H10 0.2844 0.2106 0.5627 0.047 Uiso calc 1
C C11 0.1655(4) 0.23823(18) 0.5555(4) 0.0438(13) Uani d 1
H H11 0.1267 0.2162 0.5158 0.053 Uiso calc 1
C C12 0.1264(4) 0.27305(18) 0.5831(4) 0.0422(12) Uani d 1
H H12 0.0611 0.2754 0.5620 0.051 Uiso calc 1
C C13 0.1837(4) 0.30485(16) 0.6426(4) 0.0361(11) Uani d 1
H H13 0.1571 0.3291 0.6619 0.043 Uiso calc 1
C C14 0.2797(4) 0.30177(15) 0.6744(4) 0.0336(11) Uani d 1
C C15 0.2126(3) 0.36498(16) 0.4672(3) 0.0310(10) Uani d 1
C C16 0.3085(3) 0.37760(15) 0.4870(3) 0.0295(10) Uani d 1
C C17 0.3700(3) 0.34790(16) 0.4634(3) 0.0304(10) Uani d 1
C C18 0.4630(3) 0.35767(17) 0.4827(4) 0.0352(11) Uani d 1
H H18 0.4869 0.3853 0.5083 0.042 Uiso calc 1
C C19 0.5208(4) 0.32743(18) 0.4649(4) 0.0442(13) Uani d 1
H H19 0.5832 0.3346 0.4770 0.053 Uiso calc 1
C C20 0.4864(4) 0.28685(19) 0.4294(4) 0.0472(14) Uani d 1
H H20 0.5261 0.2657 0.4196 0.057 Uiso calc 1
C C21 0.3950(4) 0.27698(18) 0.4081(4) 0.0423(12) Uani d 1
H H21 0.3725 0.2491 0.3827 0.051 Uiso calc 1
C C22 0.3341(3) 0.30700(16) 0.4230(4) 0.0330(10) Uani d 1
C C23 0.2352(4) 0.29719(16) 0.3911(4) 0.0335(10) Uani d 1
C C24 0.1973(4) 0.25910(18) 0.3381(4) 0.0423(12) Uani d 1
H H24 0.2378 0.2386 0.3275 0.051 Uiso calc 1
C C25 0.1044(4) 0.25044(19) 0.3013(4) 0.0464(13) Uani d 1
H H25 0.0816 0.2242 0.2667 0.056 Uiso calc 1
C C26 0.0436(4) 0.28018(19) 0.3149(4) 0.0455(13) Uani d 1
H H26 -0.0211 0.2750 0.2874 0.055 Uiso calc 1
C C27 0.0781(4) 0.31762(18) 0.3690(4) 0.0380(11) Uani d 1
H H27 0.0365 0.3376 0.3794 0.046 Uiso calc 1
C C28 0.1730(3) 0.32636(16) 0.4084(4) 0.0341(11) Uani d 1
C C29 0.3296(3) 0.47670(15) 0.9399(4) 0.0325(10) Uani d 1
C C30 0.3915(3) 0.50074(15) 0.9040(3) 0.0316(10) Uani d 1
C C31 0.4137(3) 0.54622(15) 0.9300(3) 0.0322(10) Uani d 1
C C32 0.4728(4) 0.57048(16) 0.8987(4) 0.0386(12) Uani d 1
H H32 0.4988 0.5573 0.8569 0.046 Uiso calc 1
C C33 0.4942(4) 0.61279(17) 0.9267(4) 0.0448(13) Uani d 1
H H33 0.5354 0.6284 0.9053 0.054 Uiso calc 1
C C34 0.4558(5) 0.63252(18) 0.9862(5) 0.0557(17) Uani d 1
H H34 0.4704 0.6618 1.0061 0.067 Uiso calc 1
C C35 0.3969(4) 0.60974(17) 1.0163(4) 0.0454(14) Uani d 1
H H35 0.3712 0.6239 1.0573 0.055 Uiso calc 1
C C36 0.3721(4) 0.56675(16) 0.9903(3) 0.0340(11) Uani d 1
C C37 0.3088(4) 0.54261(16) 1.0242(4) 0.0360(11) Uani d 1
C C38 0.2666(4) 0.56390(18) 1.0798(4) 0.0418(13) Uani d 1
H H38 0.2772 0.5941 1.0922 0.050 Uiso calc 1
C C39 0.2105(4) 0.5425(2) 1.1168(4) 0.0497(15) Uani d 1
H H39 0.1828 0.5579 1.1545 0.060 Uiso calc 1
C C40 0.1938(4) 0.4987(2) 1.0998(4) 0.0443(13) Uani d 1
H H40 0.1552 0.4838 1.1261 0.053 Uiso calc 1
C C41 0.2339(4) 0.47662(17) 1.0439(4) 0.0372(11) Uani d 1
H H41 0.2230 0.4464 1.0326 0.045 Uiso calc 1
C C42 0.2897(4) 0.49811(16) 1.0043(3) 0.0355(11) Uani d 1
C C43 0.1661(3) 0.49600(19) 0.6807(4) 0.0400(12) Uani d 1
C C44 0.2317(3) 0.52960(18) 0.6755(4) 0.0392(12) Uani d 1
C C45 0.2153(4) 0.5756(2) 0.6941(4) 0.0511(16) Uani d 1
C C46 0.2581(4) 0.6091(2) 0.6633(5) 0.0581(18) Uani d 1
H H46 0.2979 0.6023 0.6301 0.070 Uiso calc 1
C C47 0.2434(5) 0.6522(2) 0.6804(7) 0.077(3) Uani d 1
H H47 0.2730 0.6749 0.6597 0.093 Uiso calc 1
C C48 0.1844(5) 0.6615(3) 0.7286(7) 0.094(3) Uani d 1
H H48 0.1729 0.6908 0.7403 0.112 Uiso calc 1
C C49 0.1427(5) 0.6285(3) 0.7595(6) 0.083(3) Uani d 1
H H49 0.1032 0.6356 0.7928 0.100 Uiso calc 1
C C50 0.1571(4) 0.5845(2) 0.7429(5) 0.061(2) Uani d 1
C C51 0.1151(4) 0.5488(3) 0.7768(4) 0.062(2) Uani d 1
C C52 0.0734(5) 0.5578(3) 0.8439(5) 0.073(2) Uani d 1
H H52 0.0721 0.5866 0.8658 0.088 Uiso calc 1
C C53 0.0348(5) 0.5250(4) 0.8776(5) 0.088(3) Uani d 1
H H53 0.0047 0.5317 0.9209 0.105 Uiso calc 1
C C54 0.0385(4) 0.4820(4) 0.8502(5) 0.077(3) Uani d 1
H H54 0.0127 0.4596 0.8761 0.093 Uiso calc 1
C C55 0.0804(4) 0.4722(3) 0.7841(4) 0.0604(19) Uani d 1
H H55 0.0838 0.4430 0.7650 0.072 Uiso calc 1
C C56 0.1175(4) 0.5059(2) 0.7462(4) 0.0500(16) Uani d 1
C C57 0.6326(3) 0.48466(16) 0.6652(4) 0.0315(10) Uani d 1
C C58 0.5935(3) 0.52870(16) 0.6698(3) 0.0315(10) Uani d 1
C C59 0.6591(3) 0.56487(15) 0.7051(3) 0.0304(10) Uani d 1
C C60 0.6390(4) 0.60134(17) 0.7479(4) 0.0395(12) Uani d 1
H H60 0.5788 0.6050 0.7481 0.047 Uiso calc 1
C C61 0.7056(4) 0.63235(18) 0.7902(5) 0.0463(13) Uani d 1
H H61 0.6915 0.6570 0.8207 0.056 Uiso calc 1
C C62 0.7926(4) 0.62788(17) 0.7885(4) 0.0436(13) Uani d 1
H H62 0.8380 0.6496 0.8171 0.052 Uiso calc 1
C C63 0.8141(4) 0.59185(17) 0.7452(4) 0.0363(11) Uani d 1
H H63 0.8743 0.5889 0.7446 0.044 Uiso calc 1
C C64 0.7473(3) 0.55957(15) 0.7021(3) 0.0298(10) Uani d 1
C C65 0.7705(3) 0.52067(16) 0.6569(3) 0.0320(10) Uani d 1
C C66 0.8480(3) 0.51969(17) 0.6315(4) 0.0346(11) Uani d 1
H H66 0.8867 0.5445 0.6430 0.041 Uiso calc 1
C C67 0.8690(3) 0.48300(19) 0.5900(4) 0.0390(12) Uani d 1
H H67 0.9216 0.4828 0.5728 0.047 Uiso calc 1
C C68 0.8134(4) 0.44667(18) 0.5735(4) 0.0409(12) Uani d 1
H H68 0.8281 0.4215 0.5450 0.049 Uiso calc 1
C C69 0.7366(3) 0.44671(18) 0.5982(4) 0.0389(12) Uani d 1
H H69 0.6988 0.4216 0.5867 0.047 Uiso calc 1
C C70 0.7146(3) 0.48316(16) 0.6398(4) 0.0332(11) Uani d 1
N N1 0.3219(3) 0.36493(12) 0.7882(3) 0.0321(9) Uani d 1
N N2 0.4789(3) 0.37504(13) 0.7289(3) 0.0339(9) Uani d 1
N N3 0.1712(3) 0.39220(13) 0.5053(3) 0.0316(9) Uani d 1
N N4 0.3296(3) 0.41530(13) 0.5315(3) 0.0290(8) Uani d 1
N N5 0.3158(3) 0.43671(13) 0.9063(3) 0.0337(9) Uani d 1
N N6 0.4215(3) 0.47684(11) 0.8493(3) 0.0288(8) Uani d 1
N N7 0.1558(3) 0.46191(15) 0.6258(3) 0.0364(10) Uani d 1
N N8 0.3047(3) 0.52333(14) 0.6565(3) 0.0359(9) Uani d 1
N N9 0.5880(3) 0.45401(13) 0.6849(3) 0.0346(9) Uani d 1
N N10 0.5047(3) 0.52610(13) 0.6498(3) 0.0378(10) Uani d 1
O O1 0.2406(3) 0.35856(11) 0.8007(3) 0.0397(8) Uani d 1
O O2 0.4437(2) 0.41270(10) 0.7481(3) 0.0329(7) Uani d 1
O O3 0.0833(2) 0.38339(12) 0.4931(3) 0.0436(9) Uani d 1
O O4 0.4102(2) 0.43359(11) 0.5495(2) 0.0319(7) Uani d 1
O O5 0.2580(3) 0.41112(11) 0.9310(3) 0.0422(9) Uani d 1
O O6 0.4795(2) 0.49203(10) 0.8119(3) 0.0324(7) Uani d 1
O O7 0.0898(3) 0.43277(13) 0.6260(3) 0.0448(9) Uani d 1
O O8 0.3220(2) 0.48291(11) 0.6323(3) 0.0347(8) Uani d 1
O O9 0.6191(2) 0.41229(11) 0.6839(3) 0.0373(8) Uani d 1
H H1A 0.582(4) 0.3945(14) 0.694(5) 0.056 Uiso calc 1
O O10 0.4608(3) 0.56409(12) 0.6526(3) 0.0463(9) Uani d 1
H H2A 0.395(5) 0.5572(5) 0.654(5) 0.069 Uiso calc 1
Ni Ni1 0.37718(6) 0.41976(2) 0.82564(6) 0.0306(2) Uani d 1
Ni Ni2 0.23963(5) 0.44031(3) 0.57163(6) 0.0301(2) Uani d 1
Ni Ni3 0.45817(5) 0.46682(2) 0.67739(6) 0.0277(2) Uani d 1
F F1 0.3252(3) 0.34124(11) 0.9649(3) 0.0556(9) Uani d 1
F F2 0.1678(3) 0.35125(12) 0.9084(3) 0.0601(10) Uani d 1
F F3 -0.0369(2) 0.39118(12) 0.5394(3) 0.0613(10) Uani d 1
F F4 0.0009(2) 0.44772(11) 0.4612(3) 0.0506(8) Uani d 1
B B1 0.2493(5) 0.3650(2) 0.9034(6) 0.0486(16) Uani d 1
B B2 0.0335(4) 0.4143(2) 0.5275(6) 0.0437(15) Uani d 1

loop_
_atom_site_aniso_label
_atom_site_aniso_U_11
_atom_site_aniso_U_22
_atom_site_aniso_U_33
_atom_site_aniso_U_12
_atom_site_aniso_U_13
_atom_site_aniso_U_23
C1 0.044(3) 0.021(2) 0.029(2) 0.0022(19) 0.011(2) 0.0065(19)
C2 0.042(3) 0.026(2) 0.030(3) 0.002(2) 0.011(2) 0.004(2)
C3 0.052(3) 0.023(2) 0.028(2) 0.003(2) 0.014(2) 0.000(2)
C4 0.051(3) 0.030(3) 0.042(3) 0.005(2) 0.013(2) -0.002(2)
C5 0.058(3) 0.035(3) 0.052(4) 0.010(3) 0.015(3) -0.004(3)
C6 0.064(4) 0.029(3) 0.055(4) 0.017(3) 0.022(3) -0.001(3)
C7 0.068(4) 0.024(3) 0.038(3) 0.001(2) 0.012(3) -0.002(2)
C8 0.061(3) 0.016(2) 0.029(3) 0.001(2) 0.015(2) 0.0017(19)
C9 0.058(3) 0.020(2) 0.028(2) -0.002(2) 0.014(2) 0.006(2)
C10 0.065(3) 0.019(2) 0.032(3) -0.006(2) 0.016(2) 0.002(2)
C11 0.059(3) 0.033(3) 0.035(3) -0.016(2) 0.014(2) 0.001(2)
C12 0.054(3) 0.036(3) 0.036(3) -0.010(2) 0.015(2) 0.002(2)
C13 0.049(3) 0.028(3) 0.031(3) -0.005(2) 0.015(2) 0.003(2)
C14 0.049(3) 0.023(2) 0.024(2) -0.006(2) 0.010(2) 0.0060(19)
C15 0.036(2) 0.032(3) 0.023(2) 0.0051(19) 0.0079(18) 0.006(2)
C16 0.041(2) 0.026(2) 0.025(2) 0.0059(19) 0.0159(19) 0.0028(19)
C17 0.041(2) 0.029(2) 0.022(2) 0.0046(19) 0.0133(19) 0.0010(19)
C18 0.039(2) 0.034(3) 0.032(3) 0.001(2) 0.013(2) -0.002(2)
C19 0.041(3) 0.041(3) 0.049(3) 0.006(2) 0.016(2) -0.007(3)
C20 0.050(3) 0.041(3) 0.050(3) 0.011(2) 0.018(3) -0.010(3)
C21 0.048(3) 0.033(3) 0.044(3) 0.001(2) 0.015(2) -0.010(2)
C22 0.045(3) 0.030(3) 0.025(2) 0.002(2) 0.015(2) -0.002(2)
C23 0.048(3) 0.029(3) 0.026(2) 0.000(2) 0.016(2) 0.003(2)
C24 0.054(3) 0.038(3) 0.040(3) -0.005(2) 0.023(3) -0.009(2)
C25 0.061(3) 0.042(3) 0.038(3) -0.013(3) 0.021(3) -0.014(3)
C26 0.050(3) 0.049(3) 0.033(3) -0.011(3) 0.012(2) -0.005(3)
C27 0.043(3) 0.037(3) 0.033(3) 0.002(2) 0.013(2) 0.004(2)
C28 0.042(3) 0.029(2) 0.028(2) 0.002(2) 0.010(2) 0.008(2)
C29 0.045(3) 0.023(2) 0.026(2) 0.0069(19) 0.011(2) 0.0031(19)
C30 0.042(2) 0.024(2) 0.025(2) 0.0043(19) 0.0094(19) 0.0014(19)
C31 0.048(3) 0.021(2) 0.021(2) 0.0047(19) 0.0066(19) 0.0026(19)
C32 0.058(3) 0.025(2) 0.030(3) 0.006(2) 0.014(2) -0.001(2)
C33 0.072(4) 0.023(3) 0.039(3) -0.004(2) 0.021(3) -0.001(2)
C34 0.095(5) 0.020(3) 0.051(4) -0.003(3) 0.027(3) -0.009(3)
C35 0.075(4) 0.028(3) 0.033(3) 0.006(3) 0.020(3) -0.006(2)
C36 0.050(3) 0.024(2) 0.023(2) 0.003(2) 0.009(2) -0.0012(19)
C37 0.045(3) 0.032(3) 0.021(2) 0.009(2) 0.002(2) 0.001(2)
C38 0.053(3) 0.038(3) 0.028(3) 0.009(2) 0.008(2) -0.009(2)
C39 0.065(4) 0.054(4) 0.030(3) 0.014(3) 0.018(3) -0.008(3)
C40 0.054(3) 0.054(4) 0.023(2) 0.011(3) 0.011(2) 0.004(2)
C41 0.046(3) 0.031(3) 0.033(3) 0.004(2) 0.013(2) 0.004(2)
C42 0.052(3) 0.028(3) 0.019(2) 0.010(2) 0.006(2) 0.0008(19)
C43 0.032(2) 0.056(3) 0.026(2) 0.014(2) 0.0044(19) -0.007(2)
C44 0.032(2) 0.046(3) 0.031(3) 0.011(2) 0.003(2) -0.010(2)
C45 0.036(3) 0.057(4) 0.045(3) 0.017(3) -0.002(2) -0.021(3)
C46 0.043(3) 0.039(3) 0.074(5) 0.008(2) 0.002(3) -0.024(3)
C47 0.052(4) 0.056(4) 0.103(6) 0.009(3) 0.006(4) -0.036(4)
C48 0.054(4) 0.070(5) 0.123(8) 0.019(4) -0.005(4) -0.062(5)
C49 0.053(4) 0.093(6) 0.082(6) 0.024(4) 0.001(4) -0.048(5)
C50 0.037(3) 0.080(5) 0.048(4) 0.018(3) -0.003(3) -0.034(4)
C51 0.043(3) 0.104(6) 0.028(3) 0.023(3) 0.002(2) -0.024(3)
C52 0.045(3) 0.129(7) 0.036(3) 0.022(4) 0.005(3) -0.028(4)
C53 0.041(3) 0.186(11) 0.031(3) 0.028(5) 0.007(3) -0.022(5)
C54 0.045(3) 0.155(9) 0.028(3) 0.007(4) 0.009(3) -0.001(4)
C55 0.037(3) 0.115(6) 0.025(3) 0.006(3) 0.007(2) -0.010(3)
C56 0.031(2) 0.087(5) 0.027(3) 0.013(3) 0.006(2) -0.012(3)
C57 0.034(2) 0.031(3) 0.027(2) 0.0035(19) 0.0096(19) -0.003(2)
C58 0.037(2) 0.034(3) 0.026(2) 0.000(2) 0.0141(19) -0.002(2)
C59 0.041(2) 0.027(2) 0.025(2) 0.0019(19) 0.0137(19) 0.0026(19)
C60 0.054(3) 0.032(3) 0.037(3) -0.002(2) 0.023(2) 0.001(2)
C61 0.065(4) 0.031(3) 0.048(3) 0.000(3) 0.028(3) -0.007(3)
C62 0.061(3) 0.027(3) 0.042(3) -0.012(2) 0.018(3) -0.004(2)
C63 0.044(3) 0.034(3) 0.030(3) -0.004(2) 0.012(2) 0.005(2)
C64 0.041(2) 0.028(2) 0.018(2) 0.0001(19) 0.0091(18) 0.0051(19)
C65 0.041(2) 0.031(3) 0.022(2) 0.001(2) 0.0104(19) 0.0010(19)
C66 0.037(2) 0.037(3) 0.028(2) 0.000(2) 0.0108(19) 0.006(2)
C67 0.033(2) 0.052(3) 0.031(3) 0.009(2) 0.011(2) 0.005(2)
C68 0.044(3) 0.042(3) 0.038(3) 0.002(2) 0.017(2) -0.011(2)
C69 0.039(3) 0.041(3) 0.036(3) -0.004(2) 0.013(2) -0.009(2)
C70 0.032(2) 0.034(3) 0.030(2) -0.0023(19) 0.0083(19) -0.003(2)
N1 0.042(2) 0.0176(18) 0.039(2) -0.0029(16) 0.0183(18) 0.0038(17)
N2 0.047(2) 0.020(2) 0.034(2) 0.0032(17) 0.0156(18) -0.0009(17)
N3 0.0329(19) 0.029(2) 0.032(2) -0.0009(16) 0.0119(17) 0.0026(17)
N4 0.0354(19) 0.027(2) 0.026(2) 0.0023(16) 0.0130(16) 0.0018(16)
N5 0.053(2) 0.0196(19) 0.032(2) 0.0056(17) 0.0206(19) 0.0067(17)
N6 0.038(2) 0.0146(17) 0.032(2) -0.0032(15) 0.0109(16) 0.0013(16)
N7 0.034(2) 0.046(3) 0.029(2) 0.0027(18) 0.0125(17) 0.0015(19)
N8 0.038(2) 0.032(2) 0.033(2) 0.0069(17) 0.0086(17) -0.0043(18)
N9 0.042(2) 0.027(2) 0.036(2) -0.0039(17) 0.0156(18) -0.0092(18)
N10 0.052(2) 0.025(2) 0.040(2) 0.0038(18) 0.021(2) -0.0010(19)
O1 0.049(2) 0.0295(18) 0.046(2) -0.0043(15) 0.0243(17) -0.0047(16)
O2 0.055(2) 0.0144(15) 0.0378(19) 0.0011(13) 0.0274(16) 0.0017(14)
O3 0.0344(18) 0.039(2) 0.058(2) -0.0016(15) 0.0185(17) -0.0068(19)
O4 0.0332(16) 0.0310(17) 0.0326(18) -0.0019(13) 0.0137(14) -0.0042(15)
O5 0.064(2) 0.0268(18) 0.047(2) -0.0021(16) 0.034(2) 0.0006(17)
O6 0.0429(18) 0.0201(15) 0.0347(18) -0.0032(13) 0.0155(15) -0.0033(14)
O7 0.043(2) 0.054(2) 0.043(2) -0.0077(17) 0.0235(17) -0.0037(19)
O8 0.0345(16) 0.0273(17) 0.041(2) 0.0049(13) 0.0123(15) -0.0044(15)
O9 0.0384(18) 0.0263(17) 0.048(2) 0.0018(14) 0.0167(16) -0.0074(16)
O10 0.057(2) 0.0255(18) 0.059(3) 0.0003(16) 0.025(2) 0.0035(18)
Ni1 0.0451(5) 0.0169(4) 0.0317(4) 0.0006(3) 0.0168(4) 0.0009(3)
Ni2 0.0342(4) 0.0274(4) 0.0293(4) 0.0031(3) 0.0127(3) -0.0014(3)
Ni3 0.0348(4) 0.0182(4) 0.0311(4) 0.0013(3) 0.0137(3) 0.0008(3)
F1 0.071(2) 0.0393(18) 0.058(2) 0.0011(16) 0.0272(18) 0.0146(16)
F2 0.072(2) 0.048(2) 0.072(3) -0.0111(17) 0.041(2) -0.0011(19)
F3 0.053(2) 0.056(2) 0.083(3) -0.0035(16) 0.0350(19) -0.004(2)
F4 0.0507(18) 0.0436(19) 0.049(2) 0.0051(15) 0.0097(15) -0.0025(16)
B1 0.061(4) 0.037(4) 0.051(4) -0.002(3) 0.025(3) -0.001(3)
B2 0.045(3) 0.035(3) 0.059(4) -0.005(3) 0.028(3) -0.003(3)

loop_
_atom_type_symbol
_atom_type_description
_atom_type_scat_dispersion_real
_atom_type_scat_dispersion_imag
_atom_type_scat_source
C C 0.0181 0.0091 'International Tables Vol C Tables 4.2.6.8 and 6.1.1.4'
H H 0.0000 0.0000 'International Tables Vol C Tables 4.2.6.8 and 6.1.1.4'
Mn Mn -0.5299 2.8052 'International Tables Vol C Tables 4.2.6.8 and 6.1.1.4'
N N 0.0311 0.0180 'International Tables Vol C Tables 4.2.6.8 and 6.1.1.4'
O O 0.0492 0.0322 'International Tables Vol C Tables 4.2.6.8 and 6.1.1.4'
Ni Ni -3.0029 0.5091 'International Tables Vol C Tables 4.2.6.8 and 6.1.1.4'
F F 0.0727 0.0534 'International Tables Vol C Tables 4.2.6.8 and 6.1.1.4'
B B 0.0090 0.0039 'International Tables Vol C Tables 4.2.6.8 and 6.1.1.4'
Cl Cl 0.3639 0.7018 'International Tables Vol C Tables 4.2.6.8 and 6.1.1.4'

loop_
_geom_angle_atom_site_label_1
_geom_angle_atom_site_label_2
_geom_angle_atom_site_label_3
_geom_angle
N1 C1 C2 117.6(4)
N1 C1 C14 126.3(5)
C2 C1 C14 116.2(4)
N2 C2 C3 115.7(5)
N2 C2 C1 126.5(4)
C3 C2 C1 117.8(4)
C4 C3 C8 120.7(5)
C4 C3 C2 120.7(5)
C8 C3 C2 118.7(5)
C3 C4 C5 120.3(5)
C3 C4 H4 119.9
C5 C4 H4 119.9
C4 C5 C6 119.2(6)
C4 C5 H5 120.4
C6 C5 H5 120.4
C7 C6 C5 120.6(5)
C7 C6 H6 119.7
C5 C6 H6 119.7
C6 C7 C8 122.0(5)
C6 C7 H7 119.0
C8 C7 H7 119.0
C7 C8 C3 117.3(5)
C7 C8 C9 123.3(5)
C3 C8 C9 119.4(4)
C14 C9 C10 117.2(5)
C14 C9 C8 121.8(4)
C10 C9 C8 121.0(5)
C11 C10 C9 121.5(5)
C11 C10 H10 119.3
C9 C10 H10 119.3
C10 C11 C12 121.1(5)
C10 C11 H11 119.4
C12 C11 H11 119.4
C11 C12 C13 119.0(5)
C11 C12 H12 120.5
C13 C12 H12 120.5
C12 C13 C14 121.1(5)
C12 C13 H13 119.5
C14 C13 H13 119.5
C13 C14 C9 120.0(5)
C13 C14 C1 121.5(5)
C9 C14 C1 118.3(5)
N3 C15 C28 127.5(5)
N3 C15 C16 112.3(4)
C28 C15 C16 120.1(4)
N4 C16 C17 127.5(4)
N4 C16 C15 112.2(4)
C17 C16 C15 120.2(4)
C18 C17 C22 119.4(4)
C18 C17 C16 122.8(5)
C22 C17 C16 117.7(4)
C19 C18 C17 121.0(5)
C19 C18 H18 119.5
C17 C18 H18 119.5
C20 C19 C18 119.4(5)
C20 C19 H19 120.3
C18 C19 H19 120.3
C21 C20 C19 120.4(5)
C21 C20 H20 119.8
C19 C20 H20 119.8
C20 C21 C22 121.8(5)
C20 C21 H21 119.1
C22 C21 H21 119.1
C21 C22 C17 117.9(5)
C21 C22 C23 120.6(5)
C17 C22 C23 121.3(4)
C24 C23 C28 117.1(5)
C24 C23 C22 121.3(5)
C28 C23 C22 121.6(5)
C25 C24 C23 122.7(5)
C25 C24 H24 118.6
C23 C24 H24 118.6
C24 C25 C26 119.7(5)
C24 C25 H25 120.2
C26 C25 H25 120.2
C25 C26 C27 119.6(5)
C25 C26 H26 120.2
C27 C26 H26 120.2
C26 C27 C28 121.1(5)
C26 C27 H27 119.5
C28 C27 H27 119.5
C27 C28 C23 119.7(5)
C27 C28 C15 123.0(5)
C23 C28 C15 117.3(4)
N5 C29 C30 112.0(4)
N5 C29 C42 127.8(5)
C30 C29 C42 120.3(4)
N6 C30 C31 126.9(5)
N6 C30 C29 112.3(4)
C31 C30 C29 120.9(4)
C32 C31 C36 118.8(4)
C32 C31 C30 123.2(5)
C36 C31 C30 118.0(5)
C33 C32 C31 121.8(5)
C33 C32 H32 119.1
C31 C32 H32 119.1
C32 C33 C34 119.7(6)
C32 C33 H33 120.1
C34 C33 H33 120.1
C35 C34 C33 119.5(5)
C35 C34 H34 120.2
C33 C34 H34 120.2
C34 C35 C36 123.6(5)
C34 C35 H35 118.2
C36 C35 H35 118.2
C35 C36 C31 116.6(5)
C35 C36 C37 122.7(5)
C31 C36 C37 120.7(4)
C38 C37 C42 118.0(5)
C38 C37 C36 119.4(5)
C42 C37 C36 122.6(5)
C39 C38 C37 121.8(5)
C39 C38 H38 119.1
C37 C38 H38 119.1
C38 C39 C40 120.3(5)
C38 C39 H39 119.8
C40 C39 H39 119.8
C39 C40 C41 119.4(6)
C39 C40 H40 120.3
C41 C40 H40 120.3
C42 C41 C40 120.9(5)
C42 C41 H41 119.6
C40 C41 H41 119.6
C41 C42 C37 119.6(5)
C41 C42 C29 123.0(5)
C37 C42 C29 117.4(5)
N7 C43 C56 127.1(6)
N7 C43 C44 117.3(5)
C56 C43 C44 115.5(5)
N8 C44 C43 126.5(5)
N8 C44 C45 114.4(5)
C43 C44 C45 119.1(5)
C50 C45 C46 120.8(6)
C50 C45 C44 118.7(7)
C46 C45 C44 120.5(5)
C47 C46 C45 121.0(7)
C47 C46 H46 119.5
C45 C46 H46 119.5
C46 C47 C48 118.5(9)
C46 C47 H47 120.7
C48 C47 H47 120.7
C49 C48 C47 120.5(7)
C49 C48 H48 119.7
C47 C48 H48 119.7
C48 C49 C50 121.7(8)
C48 C49 H49 119.1
C50 C49 H49 119.1
C45 C50 C49 117.4(8)
C45 C50 C51 119.8(6)
C49 C50 C51 122.8(7)
C52 C51 C56 119.2(8)
C52 C51 C50 118.9(7)
C56 C51 C50 121.9(6)
C53 C52 C51 120.0(8)
C53 C52 H52 120.0
C51 C52 H52 120.0
C52 C53 C54 121.7(7)
C52 C53 H53 119.1
C54 C53 H53 119.1
C53 C54 C55 119.2(9)
C53 C54 H54 120.4
C55 C54 H54 120.4
C54 C55 C56 119.5(8)
C54 C55 H55 120.2
C56 C55 H55 120.2
C55 C56 C51 120.2(6)
C55 C56 C43 120.3(6)
C51 C56 C43 119.3(6)
N9 C57 C70 130.1(5)
N9 C57 C58 113.1(4)
C70 C57 C58 116.8(4)
N10 C58 C59 131.6(4)
N10 C58 C57 110.5(4)
C59 C58 C57 117.4(4)
C60 C59 C64 120.4(5)
C60 C59 C58 121.9(4)
C64 C59 C58 117.5(4)
C61 C60 C59 120.5(5)
C61 C60 H60 119.8
C59 C60 H60 119.8
C60 C61 C62 120.3(5)
C60 C61 H61 119.8
C62 C61 H61 119.8
C61 C62 C63 120.3(5)
C61 C62 H62 119.9
C63 C62 H62 119.9
C62 C63 C64 120.4(5)
C62 C63 H63 119.8
C64 C63 H63 119.8
C59 C64 C63 118.1(5)
C59 C64 C65 121.3(4)
C63 C64 C65 120.6(4)
C66 C65 C70 118.4(5)
C66 C65 C64 121.5(4)
C70 C65 C64 120.0(4)
C67 C66 C65 120.8(5)
C67 C66 H66 119.6
C65 C66 H66 119.6
C68 C67 C66 120.1(5)
C68 C67 H67 119.9
C66 C67 H67 119.9
C67 C68 C69 120.3(5)
C67 C68 H68 119.9
C69 C68 H68 119.9
C68 C69 C70 120.4(5)
C68 C69 H69 119.8
C70 C69 H69 119.8
C69 C70 C65 120.0(5)
C69 C70 C57 121.9(4)
C65 C70 C57 118.1(4)
C1 N1 O1 116.1(4)
C1 N1 Ni1 126.1(3)
O1 N1 Ni1 115.8(3)
C2 N2 O2 117.3(4)
C15 N3 O3 117.4(4)
C15 N3 Ni2 117.0(3)
O3 N3 Ni2 125.6(3)
O4 N4 C16 121.4(4)
O4 N4 Ni2 122.3(3)
C16 N4 Ni2 116.2(3)
C29 N5 O5 118.5(4)
C29 N5 Ni1 116.9(4)
O5 N5 Ni1 124.6(3)
C30 N6 O6 121.7(4)
C30 N6 Ni1 116.8(3)
O6 N6 Ni1 121.5(3)
C43 N7 O7 116.4(4)
C43 N7 Ni2 127.2(4)
O7 N7 Ni2 114.4(3)
C44 N8 O8 118.6(4)
C57 N9 O9 117.6(4)
C57 N9 Ni3 117.9(3)
O9 N9 Ni3 122.1(3)
C58 N10 O10 116.3(4)
C58 N10 Ni3 115.7(3)
O10 N10 Ni3 122.3(3)
N1 O1 B1 113.0(4)
N2 O2 Ni1 127.1(3)
N2 O2 Ni3 117.6(3)
Ni1 O2 Ni3 115.17(16)
N3 O3 B2 118.8(4)
N4 O4 Ni3 113.1(3)
N5 O5 B1 119.5(4)
N6 O6 Ni3 112.9(3)
N7 O7 B2 114.4(4)
N8 O8 Ni2 128.3(3)
N8 O8 Ni3 115.4(3)
Ni2 O8 Ni3 116.21(17)
N9 O9 H1A 109.5
N10 O10 H2A 109.5
O2 Ni1 N5 170.30(16)
O2 Ni1 N6 88.27(16)
N5 Ni1 N6 82.07(18)
O2 Ni1 N1 90.96(16)
N5 Ni1 N1 98.53(18)
N6 Ni1 N1 173.25(18)
O8 Ni2 N3 170.42(16)
O8 Ni2 N4 88.60(16)
N3 Ni2 N4 81.88(17)
O8 Ni2 N7 90.78(17)
N3 Ni2 N7 98.56(19)
N4 Ni2 N7 173.36(18)
O4 Ni3 O2 89.28(14)
O4 Ni3 N9 87.74(15)
O2 Ni3 N9 96.72(16)
O4 Ni3 O6 165.12(14)
O2 Ni3 O6 79.77(13)
N9 Ni3 O6 103.43(16)
O4 Ni3 O8 81.29(14)
O2 Ni3 O8 93.48(15)
N9 Ni3 O8 164.91(17)
O6 Ni3 O8 89.28(14)
O4 Ni3 N10 107.36(16)
O2 Ni3 N10 161.43(17)
N9 Ni3 N10 76.28(17)
O6 Ni3 N10 85.12(16)
O8 Ni3 N10 97.08(16)
F2 B1 F1 112.4(5)
F2 B1 O5 105.9(5)
F1 B1 O5 111.2(5)
F2 B1 O1 106.8(5)
F1 B1 O1 108.5(5)
O5 B1 O1 112.0(5)
F4 B2 F3 112.3(5)
F4 B2 O3 110.4(5)
F3 B2 O3 105.4(5)
F4 B2 O7 109.1(5)
F3 B2 O7 106.1(5)
O3 B2 O7 113.4(5)

loop_
_geom_bond_atom_site_label_1
_geom_bond_atom_site_label_2
_geom_bond_distance
C1 N1 1.307(6)
C1 C2 1.475(7)
C1 C14 1.482(7)
C2 N2 1.291(6)
C2 C3 1.470(7)
C3 C4 1.394(7)
C3 C8 1.418(7)
C4 C5 1.394(7)
C4 H4 0.9500
C5 C6 1.396(9)
C5 H5 0.9500
C6 C7 1.367(8)
C6 H6 0.9500
C7 C8 1.400(7)
C7 H7 0.9500
C8 C9 1.458(8)
C9 C14 1.410(7)
C9 C10 1.417(7)
C10 C11 1.369(8)
C10 H10 0.9500
C11 C12 1.372(8)
C11 H11 0.9500
C12 C13 1.391(7)
C12 H12 0.9500
C13 C14 1.395(7)
C13 H13 0.9500
C15 N3 1.309(6)
C15 C28 1.464(7)
C15 C16 1.467(7)
C16 N4 1.314(6)
C16 C17 1.464(6)
C17 C18 1.404(7)
C17 C22 1.416(7)
C18 C19 1.391(7)
C18 H18 0.9500
C19 C20 1.384(8)
C19 H19 0.9500
C20 C21 1.376(8)
C20 H20 0.9500
C21 C22 1.404(7)
C21 H21 0.9500
C22 C23 1.465(7)
C23 C24 1.410(7)
C23 C28 1.418(7)
C24 C25 1.370(8)
C24 H24 0.9500
C25 C26 1.389(8)
C25 H25 0.9500
C26 C27 1.390(8)
C26 H26 0.9500
C27 C28 1.399(7)
C27 H27 0.9500
C29 N5 1.315(6)
C29 C30 1.469(7)
C29 C42 1.476(7)
C30 N6 1.304(6)
C30 C31 1.460(7)
C31 C32 1.398(8)
C31 C36 1.432(7)
C32 C33 1.371(7)
C32 H32 0.9500
C33 C34 1.379(8)
C33 H33 0.9500
C34 C35 1.361(9)
C34 H34 0.9500
C35 C36 1.393(7)
C35 H35 0.9500
C36 C37 1.470(8)
C37 C38 1.397(7)
C37 C42 1.411(7)
C38 C39 1.368(9)
C38 H38 0.9500
C39 C40 1.379(9)
C39 H39 0.9500
C40 C41 1.390(8)
C40 H40 0.9500
C41 C42 1.389(8)
C41 H41 0.9500
C43 N7 1.298(7)
C43 C56 1.471(7)
C43 C44 1.481(8)
C44 N8 1.290(7)
C44 C45 1.485(8)
C45 C50 1.385(9)
C45 C46 1.399(10)
C46 C47 1.388(9)
C46 H46 0.9500
C47 C48 1.392(12)
C47 H47 0.9500
C48 C49 1.375(14)
C48 H48 0.9500
C49 C50 1.413(10)
C49 H49 0.9500
C50 C51 1.464(11)
C51 C52 1.403(9)
C51 C56 1.405(10)
C52 C53 1.364(13)
C52 H52 0.9500
C53 C54 1.395(13)
C53 H53 0.9500
C54 C55 1.399(9)
C54 H54 0.9500
C55 C56 1.404(10)
C55 H55 0.9500
C57 N9 1.273(6)
C57 C70 1.466(7)
C57 C58 1.502(7)
C58 N10 1.308(6)
C58 C59 1.470(7)
C59 C60 1.383(7)
C59 C64 1.407(7)
C60 C61 1.376(8)
C60 H60 0.9500
C61 C62 1.377(8)
C61 H61 0.9500
C62 C63 1.385(8)
C62 H62 0.9500
C63 C64 1.407(7)
C63 H63 0.9500
C64 C65 1.483(7)
C65 C66 1.398(7)
C65 C70 1.414(7)
C66 C67 1.384(7)
C66 H66 0.9500
C67 C68 1.381(8)
C67 H67 0.9500
C68 C69 1.382(7)
C68 H68 0.9500
C69 C70 1.385(7)
C69 H69 0.9500
N1 O1 1.367(5)
N1 Ni1 1.883(4)
N2 O2 1.360(5)
N3 O3 1.346(5)
N3 Ni2 1.872(4)
N4 O4 1.312(5)
N4 Ni2 1.887(4)
N5 O5 1.350(5)
N5 Ni1 1.865(4)
N6 O6 1.314(5)
N6 Ni1 1.875(4)
N7 O7 1.370(6)
N7 Ni2 1.897(4)
N8 O8 1.352(5)
N9 O9 1.378(5)
N9 Ni3 2.029(4)
N10 O10 1.367(5)
N10 Ni3 2.064(4)
O1 B1 1.480(8)
O2 Ni1 1.829(3)
O2 Ni3 2.025(3)
O3 B2 1.440(7)
O4 Ni3 2.022(3)
O5 B1 1.471(8)
O6 Ni3 2.036(3)
O7 B2 1.493(8)
O8 Ni2 1.819(3)
O8 Ni3 2.036(3)
O9 H1A 0.85(7)
O10 H2A 1.06(7)
F1 B1 1.395(8)
F2 B1 1.372(8)
F3 B2 1.378(7)
F4 B2 1.377(8)

loop_
_geom_hbond_atom_site_label_D
_geom_hbond_atom_site_label_H
_geom_hbond_atom_site_label_A
_geom_hbond_distance_DH
_geom_hbond_distance_HA
_geom_hbond_distance_DA
_geom_hbond_angle_DHA
O9 H1A N2 0.85 1.96 2.771(6) 158
O10 H2A N8 1.06 1.77 2.765(6) 155

loop_
_geom_torsion_atom_site_label_1
_geom_torsion_atom_site_label_2
_geom_torsion_atom_site_label_3
_geom_torsion_atom_site_label_4
_geom_torsion
N1 C1 C2 N2 -33.6(7)
C14 C1 C2 N2 146.8(5)
N1 C1 C2 C3 146.9(5)
C14 C1 C2 C3 -32.8(6)
N2 C2 C3 C4 22.9(7)
C1 C2 C3 C4 -157.5(5)
N2 C2 C3 C8 -157.1(5)
C1 C2 C3 C8 22.6(7)
C8 C3 C4 C5 0.1(8)
C2 C3 C4 C5 -179.8(5)
C3 C4 C5 C6 -0.2(9)
C4 C5 C6 C7 -0.2(10)
C5 C6 C7 C8 0.7(10)
C6 C7 C8 C3 -0.7(8)
C6 C7 C8 C9 179.0(5)
C4 C3 C8 C7 0.3(8)
C2 C3 C8 C7 -179.7(5)
C4 C3 C8 C9 -179.5(5)
C2 C3 C8 C9 0.5(7)
C7 C8 C9 C14 166.8(5)
C3 C8 C9 C14 -13.4(7)
C7 C8 C9 C10 -15.0(8)
C3 C8 C9 C10 164.8(5)
C14 C9 C10 C11 -0.2(7)
C8 C9 C10 C11 -178.5(5)
C9 C10 C11 C12 1.3(8)
C10 C11 C12 C13 -1.1(8)
C11 C12 C13 C14 -0.1(8)
C12 C13 C14 C9 1.2(7)
C12 C13 C14 C1 175.8(5)
C10 C9 C14 C13 -1.0(7)
C8 C9 C14 C13 177.2(5)
C10 C9 C14 C1 -175.8(4)
C8 C9 C14 C1 2.5(7)
N1 C1 C14 C13 26.0(7)
C2 C1 C14 C13 -154.4(5)
N1 C1 C14 C9 -159.3(5)
C2 C1 C14 C9 20.3(6)
N3 C15 C16 N4 -5.2(6)
C28 C15 C16 N4 173.2(4)
N3 C15 C16 C17 170.7(4)
C28 C15 C16 C17 -10.9(7)
N4 C16 C17 C18 -3.1(8)
C15 C16 C17 C18 -178.4(4)
N4 C16 C17 C22 174.2(5)
C15 C16 C17 C22 -1.0(7)
C22 C17 C18 C19 -1.5(8)
C16 C17 C18 C19 175.9(5)
C17 C18 C19 C20 -1.3(9)
C18 C19 C20 C21 2.5(9)
C19 C20 C21 C22 -1.1(9)
C20 C21 C22 C17 -1.7(8)
C20 C21 C22 C23 174.2(5)
C18 C17 C22 C21 2.9(7)
C16 C17 C22 C21 -174.6(5)
C18 C17 C22 C23 -172.9(4)
C16 C17 C22 C23 9.6(7)
C21 C22 C23 C24 -5.0(8)
C17 C22 C23 C24 170.7(5)
C21 C22 C23 C28 177.8(5)
C17 C22 C23 C28 -6.6(7)
C28 C23 C24 C25 2.0(8)
C22 C23 C24 C25 -175.3(5)
C23 C24 C25 C26 0.8(9)
C24 C25 C26 C27 -2.5(9)
C25 C26 C27 C28 1.4(8)
C26 C27 C28 C23 1.5(8)
C26 C27 C28 C15 -178.9(5)
C24 C23 C28 C27 -3.1(7)
C22 C23 C28 C27 174.2(5)
C24 C23 C28 C15 177.3(5)
C22 C23 C28 C15 -5.4(7)
N3 C15 C28 C27 12.4(8)
C16 C15 C28 C27 -165.7(5)
N3 C15 C28 C23 -168.0(5)
C16 C15 C28 C23 13.9(7)
N5 C29 C30 N6 -1.9(6)
C42 C29 C30 N6 179.1(4)
N5 C29 C30 C31 178.1(4)
C42 C29 C30 C31 -0.9(7)
N6 C30 C31 C32 -0.6(8)
C29 C30 C31 C32 179.4(5)
N6 C30 C31 C36 179.1(5)
C29 C30 C31 C36 -0.9(7)
C36 C31 C32 C33 2.2(8)
C30 C31 C32 C33 -178.1(5)
C31 C32 C33 C34 -1.0(9)
C32 C33 C34 C35 -0.1(10)
C33 C34 C35 C36 0.0(10)
C34 C35 C36 C31 1.2(8)
C34 C35 C36 C37 179.5(6)
C32 C31 C36 C35 -2.2(7)
C30 C31 C36 C35 178.1(5)
C32 C31 C36 C37 179.4(4)
C30 C31 C36 C37 -0.3(7)
C35 C36 C37 C38 4.1(7)
C31 C36 C37 C38 -177.6(4)
C35 C36 C37 C42 -174.7(5)
C31 C36 C37 C42 3.6(7)
C42 C37 C38 C39 1.9(8)
C36 C37 C38 C39 -177.0(5)
C37 C38 C39 C40 -0.1(9)
C38 C39 C40 C41 -0.6(8)
C39 C40 C41 C42 -0.6(8)
C40 C41 C42 C37 2.4(8)
C40 C41 C42 C29 -176.4(5)
C38 C37 C42 C41 -3.0(7)
C36 C37 C42 C41 175.8(4)
C38 C37 C42 C29 175.9(4)
C36 C37 C42 C29 -5.2(7)
N5 C29 C42 C41 4.0(8)
C30 C29 C42 C41 -177.2(4)
N5 C29 C42 C37 -174.9(5)
C30 C29 C42 C37 3.9(7)
N7 C43 C44 N8 -29.8(8)
C56 C43 C44 N8 151.8(5)
N7 C43 C44 C45 150.5(5)
C56 C43 C44 C45 -27.8(7)
N8 C44 C45 C50 -161.0(5)
C43 C44 C45 C50 18.7(7)
N8 C44 C45 C46 18.7(8)
C43 C44 C45 C46 -161.6(5)
C50 C45 C46 C47 -0.2(9)
C44 C45 C46 C47 -179.9(6)
C45 C46 C47 C48 -0.4(11)
C46 C47 C48 C49 0.8(12)
C47 C48 C49 C50 -0.6(12)
C46 C45 C50 C49 0.4(9)
C44 C45 C50 C49 -179.9(5)
C46 C45 C50 C51 -178.3(5)
C44 C45 C50 C51 1.4(8)
C48 C49 C50 C45 0.0(10)
C48 C49 C50 C51 178.7(7)
C45 C50 C51 C52 166.2(5)
C49 C50 C51 C52 -12.4(9)
C45 C50 C51 C56 -12.1(8)
C49 C50 C51 C56 169.3(6)
C56 C51 C52 C53 -0.8(9)
C50 C51 C52 C53 -179.1(6)
C51 C52 C53 C54 2.5(10)
C52 C53 C54 C55 -1.9(10)
C53 C54 C55 C56 -0.4(9)
C54 C55 C56 C51 2.1(8)
C54 C55 C56 C43 176.8(5)
C52 C51 C56 C55 -1.5(8)
C50 C51 C56 C55 176.8(5)
C52 C51 C56 C43 -176.3(5)
C50 C51 C56 C43 2.0(8)
N7 C43 C56 C55 24.5(8)
C44 C43 C56 C55 -157.4(5)
N7 C43 C56 C51 -160.7(5)
C44 C43 C56 C51 17.4(7)
N9 C57 C58 N10 -28.2(6)
C70 C57 C58 N10 152.2(4)
N9 C57 C58 C59 145.3(4)
C70 C57 C58 C59 -34.4(6)
N10 C58 C59 C60 17.3(8)
C57 C58 C59 C60 -154.5(5)
N10 C58 C59 C64 -168.3(5)
C57 C58 C59 C64 19.9(6)
C64 C59 C60 C61 -1.7(8)
C58 C59 C60 C61 172.6(5)
C59 C60 C61 C62 1.4(9)
C60 C61 C62 C63 -0.8(9)
C61 C62 C63 C64 0.3(8)
C60 C59 C64 C63 1.2(7)
C58 C59 C64 C63 -173.3(4)
C60 C59 C64 C65 179.8(4)
C58 C59 C64 C65 5.3(6)
C62 C63 C64 C59 -0.6(7)
C62 C63 C64 C65 -179.2(5)
C59 C64 C65 C66 164.0(5)
C63 C64 C65 C66 -17.5(7)
C59 C64 C65 C70 -17.0(7)
C63 C64 C65 C70 161.6(5)
C70 C65 C66 C67 0.5(7)
C64 C65 C66 C67 179.6(4)
C65 C66 C67 C68 -0.3(8)
C66 C67 C68 C69 0.0(8)
C67 C68 C69 C70 0.0(8)
C68 C69 C70 C65 0.2(8)
C68 C69 C70 C57 178.7(5)
C66 C65 C70 C69 -0.5(7)
C64 C65 C70 C69 -179.5(4)
C66 C65 C70 C57 -179.1(4)
C64 C65 C70 C57 1.9(7)
N9 C57 C70 C69 24.8(8)
C58 C57 C70 C69 -155.6(5)
N9 C57 C70 C65 -156.6(5)
C58 C57 C70 C65 23.0(6)
C2 C1 N1 O1 -173.7(4)
C14 C1 N1 O1 6.0(7)
C2 C1 N1 Ni1 23.2(6)
C14 C1 N1 Ni1 -157.2(4)
C3 C2 N2 O2 -175.1(4)
C1 C2 N2 O2 5.3(7)
C28 C15 N3 O3 2.9(7)
C16 C15 N3 O3 -178.9(4)
C28 C15 N3 Ni2 -176.9(4)
C16 C15 N3 Ni2 1.4(5)
C17 C16 N4 O4 9.2(7)
C15 C16 N4 O4 -175.3(4)
C17 C16 N4 Ni2 -168.8(4)
C15 C16 N4 Ni2 6.8(5)
C30 C29 N5 O5 -178.1(4)
C42 C29 N5 O5 0.8(8)
C30 C29 N5 Ni1 1.0(5)
C42 C29 N5 Ni1 179.9(4)
C31 C30 N6 O6 1.7(7)
C29 C30 N6 O6 -178.3(4)
C31 C30 N6 Ni1 -178.0(4)
C29 C30 N6 Ni1 2.0(5)
C56 C43 N7 O7 2.8(8)
C44 C43 N7 O7 -175.3(4)
C56 C43 N7 Ni2 -160.1(4)
C44 C43 N7 Ni2 21.8(7)
C43 C44 N8 O8 4.6(8)
C45 C44 N8 O8 -175.8(4)
C70 C57 N9 O9 0.4(8)
C58 C57 N9 O9 -179.2(4)
C70 C57 N9 Ni3 -162.4(4)
C58 C57 N9 Ni3 18.0(5)
C59 C58 N10 O10 7.1(8)
C57 C58 N10 O10 179.3(4)
C59 C58 N10 Ni3 -147.0(4)
C57 C58 N10 Ni3 25.2(5)
C1 N1 O1 B1 137.4(5)
Ni1 N1 O1 B1 -57.6(5)
C2 N2 O2 Ni1 32.8(6)
C2 N2 O2 Ni3 -142.9(4)
C15 N3 O3 B2 -175.3(5)
Ni2 N3 O3 B2 4.4(7)
C16 N4 O4 Ni3 -145.0(4)
Ni2 N4 O4 Ni3 32.9(4)
C29 N5 O5 B1 -173.4(5)
Ni1 N5 O5 B1 7.6(7)
C30 N6 O6 Ni3 -146.0(4)
Ni1 N6 O6 Ni3 33.6(4)
C43 N7 O7 B2 139.1(5)
Ni2 N7 O7 B2 -55.7(5)
C44 N8 O8 Ni2 29.2(6)
C44 N8 O8 Ni3 -146.7(4)
N2 O2 Ni1 N6 152.7(4)
Ni3 O2 Ni1 N6 -31.5(2)
N2 O2 Ni1 N1 -34.0(4)
Ni3 O2 Ni1 N1 141.8(2)
C29 N5 Ni1 N6 0.0(4)
O5 N5 Ni1 N6 179.0(4)
C29 N5 Ni1 N1 -173.2(4)
O5 N5 Ni1 N1 5.8(4)
C30 N6 Ni1 O2 177.9(4)
O6 N6 Ni1 O2 -1.7(3)
C30 N6 Ni1 N5 -1.2(4)
O6 N6 Ni1 N5 179.1(4)
C1 N1 Ni1 O2 4.2(4)
O1 N1 Ni1 O2 -159.1(3)
C1 N1 Ni1 N5 -177.8(4)
O1 N1 Ni1 N5 19.0(4)
N8 O8 Ni2 N4 157.2(4)
Ni3 O8 Ni2 N4 -27.0(2)
N8 O8 Ni2 N7 -29.5(4)
Ni3 O8 Ni2 N7 146.4(2)
C15 N3 Ni2 N4 1.7(4)
O3 N3 Ni2 N4 -178.0(4)
C15 N3 Ni2 N7 -171.6(4)
O3 N3 Ni2 N7 8.7(4)
O4 N4 Ni2 O8 -3.9(3)
C16 N4 Ni2 O8 174.1(4)
O4 N4 Ni2 N3 177.1(4)
C16 N4 Ni2 N3 -4.9(3)
C43 N7 Ni2 O8 2.3(5)
O7 N7 Ni2 O8 -161.0(3)
C43 N7 Ni2 N3 -179.8(5)
O7 N7 Ni2 N3 16.9(4)
N5 O5 B1 F2 -161.0(5)
N5 O5 B1 F1 76.6(7)
N5 O5 B1 O1 -45.0(7)
N1 O1 B1 F2 -170.9(4)
N1 O1 B1 F1 -49.6(6)
N1 O1 B1 O5 73.6(6)
N3 O3 B2 F4 80.1(6)
N3 O3 B2 F3 -158.4(5)
N3 O3 B2 O7 -42.7(7)
N7 O7 B2 F4 -50.1(6)
N7 O7 B2 F3 -171.4(4)
N7 O7 B2 O3 73.4(6)

_cod_database_fobs_code 2241619
